data_9006951
loop_
_publ_author_name
'Andrault, D.'
'Bolfan-Casanova N'

_publ_section_title
;
 High-pressure phase transformations in the MgFe2O4 and Fe2O3-MgSiO3 systems
 Sample refined as a CaMn2O4-type phase at P = 37.3 GPa
;
_journal_name_full 'Physics and Chemistry of Minerals'
_journal_page_first 211
_journal_page_last 217
_journal_paper_doi 10.1007/s002690000149
_journal_volume 28
_journal_year 2001
_chemical_formula_structural MgFe2O4
_chemical_formula_sum 'Fe2 Mg O4'
_space_group_IT_number 57
_symmetry_space_group_name_Hall '-P 2c 2b'
_symmetry_space_group_name_H-M 'P b c m'
_cell_angle_alpha 90
_cell_angle_beta 90
_cell_angle_gamma 90
_cell_length_a 2.7392
_cell_length_b 9.200
_cell_length_c 9.283
_cell_formula_units_Z 4
_cell_volume 233.938
_database_code_amcsd 0008533
_diffrn_ambient_pressure 3.73e+07
_exptl_crystal_density_diffrn 5.678
_cod_original_formula_sum 'Mg Fe2 O4'
_cod_database_code 9006951
_amcsd_formula_title MgFe2O4

loop_
_space_group_symop_operation_xyz
x,y,z
x,1/2-y,1/2+z
-x,1/2+y,1/2-z
-x,1/2+y,z
x,1/2-y,-z
x,y,1/2-z
-x,-y,1/2+z
-x,-y,-z

loop_
_atom_site_label
_atom_site_fract_x
_atom_site_fract_y
_atom_site_fract_z
Mg 0.73100 0.36700 0.25000
Fe 0.29100 0.11600 0.08400
O1 0.73200 0.25000 0.00000
O2 0.23500 0.25600 0.25000
O3 0.00000 0.45500 0.11700

loop_
_cod_related_entry_id
_cod_related_entry_database
_cod_related_entry_code
1 AMCSD 0008533
